data_7108945
loop_
_publ_author_name
'Velisoju Mahendar'
'Hideaki Oikawa'
'Hiroki Oguri'

_publ_section_title
;
 Sequential [6+2], [2+2], and [3+2] annulations for rapid assembly of
 multiple fragments
;
_journal_name_full Chem.Commun.
_journal_page_first 2299
_journal_paper_doi 10.1039/c2cc38854e
_journal_volume 49
_journal_year 2013
_chemical_compound_source 'synthesised by authors, see text'
_chemical_formula_moiety 'C35 H38 N2 O5 Si, 0.5(C3 H8 O)'
_chemical_formula_sum 'C36.5 H42 N2 O5.5 Si'
_chemical_formula_weight 624.81
_chemical_name_systematic
;
?
;
_space_group_IT_number 2
_symmetry_cell_setting triclinic
_symmetry_space_group_name_Hall '-P 1'
_symmetry_space_group_name_H-M 'P -1'
_atom_sites_solution_hydrogens geom
_atom_sites_solution_primary direct
_atom_sites_solution_secondary difmap
_audit_creation_method SHELXL-97
_cell_angle_alpha 82.6410(10)
_cell_angle_beta 81.6980(10)
_cell_angle_gamma 64.6870(10)
_cell_formula_units_Z 2
_cell_length_a 10.06519(18)
_cell_length_b 11.1789(2)
_cell_length_c 16.4195(3)
_cell_measurement_reflns_used 17152
_cell_measurement_temperature 173(2)
_cell_measurement_theta_max 68.29
_cell_measurement_theta_min 4.39
_cell_volume 1648.05(5)
_computing_cell_refinement 'Rigaku RAPID AUTO'
_computing_data_collection 'Rigaku RAPID AUTO'
_computing_data_reduction 'Rigaku RAPID AUTO'
_computing_molecular_graphics 'Crystal Structure and PLATON(Spek, 2003)'
_computing_publication_material SHELXL-97
_computing_structure_refinement 'SHELXL-97 (Sheldrick, 1997)'
_computing_structure_solution 'SHELXS-97 (Sheldrick, 1990)'
_diffrn_ambient_temperature 173(2)
_diffrn_measured_fraction_theta_full 0.980
_diffrn_measured_fraction_theta_max 0.980
_diffrn_measurement_device_type 'IP area detector'
_diffrn_measurement_method 'phi and omega scans'
_diffrn_radiation_monochromator graphite
_diffrn_radiation_source 'fine-focus sealed tube'
_diffrn_radiation_type CuK\a
_diffrn_radiation_wavelength 1.54187
_diffrn_reflns_av_R_equivalents 0.0154
_diffrn_reflns_av_sigmaI/netI 0.0180
_diffrn_reflns_limit_h_max 12
_diffrn_reflns_limit_h_min -12
_diffrn_reflns_limit_k_max 13
_diffrn_reflns_limit_k_min -13
_diffrn_reflns_limit_l_max 19
_diffrn_reflns_limit_l_min -19
_diffrn_reflns_number 19565
_diffrn_reflns_theta_full 68.24
_diffrn_reflns_theta_max 68.24
_diffrn_reflns_theta_min 4.39
_exptl_absorpt_coefficient_mu 1.007
_exptl_absorpt_correction_T_max 0.9238
_exptl_absorpt_correction_T_min 0.8802
_exptl_absorpt_correction_type empirical
_exptl_absorpt_process_details Lorentz-polarization
_exptl_crystal_colour colorless
_exptl_crystal_density_diffrn 1.259
_exptl_crystal_density_method 'not measured'
_exptl_crystal_description block
_exptl_crystal_F_000 666
_exptl_crystal_size_max 0.13
_exptl_crystal_size_mid 0.09
_exptl_crystal_size_min 0.08
_refine_diff_density_max 0.642
_refine_diff_density_min -0.562
_refine_diff_density_rms 0.053
_refine_ls_extinction_method none
_refine_ls_goodness_of_fit_ref 1.125
_refine_ls_hydrogen_treatment constr
_refine_ls_matrix_type full
_refine_ls_number_parameters 405
_refine_ls_number_reflns 5910
_refine_ls_number_restraints 0
_refine_ls_restrained_S_all 1.125
_refine_ls_R_factor_all 0.0547
_refine_ls_R_factor_gt 0.0475
_refine_ls_shift/su_max 0.000
_refine_ls_shift/su_mean 0.000
_refine_ls_structure_factor_coef Fsqd
_refine_ls_weighting_details 'calc w=1/[\s^2^(Fo^2^)+(0.0825P)^2^+0.6503P] where P=(Fo^2^+2Fc^2^)/3'
_refine_ls_weighting_scheme calc
_refine_ls_wR_factor_gt 0.1381
_refine_ls_wR_factor_ref 0.1473
_reflns_number_gt 4987
_reflns_number_total 5910
_reflns_threshold_expression >2sigma(I)
_cod_data_source_file c2cc38854e.txt
_cod_data_source_block shelxl2
_cod_original_cell_volume 1648.04(5)
_cod_original_formula_sum 'C36.50 H42 N2 O5.50 Si'
_cod_database_code 7108945

loop_
_symmetry_equiv_pos_as_xyz
'x, y, z'
'-x, -y, -z'

loop_
_atom_site_label
_atom_site_type_symbol
_atom_site_fract_x
_atom_site_fract_y
_atom_site_fract_z
_atom_site_U_iso_or_equiv
_atom_site_adp_type
_atom_site_occupancy
_atom_site_symmetry_multiplicity
_atom_site_calc_flag
_atom_site_refinement_flags
Si1 Si 0.48105(5) -0.16317(5) 0.65519(3) 0.03131(16) Uani 1 1 d .
O1 O -0.48844(16) 0.28903(16) 0.68365(10) 0.0478(4) Uani 1 1 d .
O2 O -0.40229(16) 0.24626(16) 0.80798(9) 0.0434(4) Uani 1 1 d .
O3 O -0.26655(17) 0.41371(14) 0.68252(10) 0.0436(4) Uani 1 1 d .
O4 O 0.21237(16) -0.09068(16) 0.98871(8) 0.0404(4) Uani 1 1 d .
O5 O -0.04953(18) -0.24342(15) 0.85741(9) 0.0414(4) Uani 1 1 d .
O6 O 0.3456(5) 0.0930(4) 0.9449(3) 0.0728(11) Uiso 0.50 1 d P
H39 H 0.3502 0.0363 0.9143 0.087 Uiso 0.50 1 calc PR
N1 N -0.21868(18) 0.12670(17) 0.60869(10) 0.0318(4) Uani 1 1 d .
H6 H -0.2737 0.1082 0.5798 0.038 Uiso 1 1 calc R
N2 N 0.08442(18) -0.19157(16) 0.93955(10) 0.0310(4) Uani 1 1 d .
C1 C -0.1026(2) 0.14256(18) 0.72300(11) 0.0257(4) Uani 1 1 d .
H1 H -0.1351 0.2017 0.7695 0.031 Uiso 1 1 calc R
C2 C -0.2386(2) 0.12943(19) 0.69838(12) 0.0297(4) Uani 1 1 d .
H2 H -0.2340 0.0410 0.7222 0.036 Uiso 1 1 calc R
C3 C -0.3894(2) 0.2331(2) 0.72695(13) 0.0358(5) Uani 1 1 d .
C4 C -0.5442(3) 0.3412(3) 0.84083(17) 0.0602(7) Uani 1 1 d .
H3 H -0.5419 0.3483 0.8995 0.072 Uiso 1 1 calc R
H4 H -0.6207 0.3118 0.8346 0.072 Uiso 1 1 calc R
H5 H -0.5662 0.4281 0.8107 0.072 Uiso 1 1 calc R
C5 C -0.0940(2) 0.15918(18) 0.57313(11) 0.0272(4) Uani 1 1 d .
H7 H -0.0085 0.0742 0.5586 0.033 Uiso 1 1 calc R
C6 C -0.1294(2) 0.24858(19) 0.49396(11) 0.0284(4) Uani 1 1 d .
C7 C -0.2596(2) 0.3639(2) 0.48963(13) 0.0354(5) Uani 1 1 d .
H8 H -0.3287 0.3876 0.5372 0.042 Uiso 1 1 calc R
C8 C -0.2899(2) 0.4447(2) 0.41709(14) 0.0395(5) Uani 1 1 d .
H9 H -0.3788 0.5233 0.4153 0.047 Uiso 1 1 calc R
C9 C -0.1907(3) 0.4108(2) 0.34744(13) 0.0405(5) Uani 1 1 d .
H10 H -0.2112 0.4662 0.2977 0.049 Uiso 1 1 calc R
C10 C -0.0614(3) 0.2963(2) 0.35012(12) 0.0377(5) Uani 1 1 d .
H11 H 0.0069 0.2733 0.3022 0.045 Uiso 1 1 calc R
C11 C -0.0312(2) 0.2146(2) 0.42298(12) 0.0320(4) Uani 1 1 d .
H12 H 0.0570 0.1352 0.4242 0.038 Uiso 1 1 calc R
C12 C -0.0528(2) 0.21275(18) 0.64550(11) 0.0262(4) Uani 1 1 d .
C13 C -0.1428(2) 0.36227(19) 0.64858(12) 0.0314(4) Uani 1 1 d .
C14 C -0.0519(2) 0.4353(2) 0.60742(14) 0.0400(5) Uani 1 1 d .
H13 H -0.0395 0.4888 0.6469 0.048 Uiso 1 1 calc R
H14 H -0.0993 0.4948 0.5600 0.048 Uiso 1 1 calc R
C15 C 0.0972(2) 0.3260(2) 0.57857(13) 0.0344(5) Uani 1 1 d .
H15 H 0.1791 0.3502 0.5841 0.041 Uiso 1 1 calc R
H16 H 0.1004 0.3101 0.5202 0.041 Uiso 1 1 calc R
C16 C 0.1080(2) 0.20252(19) 0.63591(11) 0.0284(4) Uani 1 1 d .
C17 C 0.2299(2) 0.07447(19) 0.60638(11) 0.0293(4) Uani 1 1 d .
H17 H 0.2460 0.0515 0.5509 0.035 Uiso 1 1 calc R
C18 C 0.3127(2) -0.00316(19) 0.66526(11) 0.0279(4) Uani 1 1 d .
C19 C 0.5105(3) -0.2162(3) 0.54867(15) 0.0495(6) Uani 1 1 d .
H18 H 0.4237 -0.2271 0.5370 0.059 Uiso 1 1 calc R
H19 H 0.5978 -0.3007 0.5439 0.059 Uiso 1 1 calc R
H20 H 0.5254 -0.1486 0.5090 0.059 Uiso 1 1 calc R
C20 C 0.6413(3) -0.1349(3) 0.67739(17) 0.0526(6) Uani 1 1 d .
H21 H 0.6505 -0.0634 0.6391 0.063 Uiso 1 1 calc R
H22 H 0.7318 -0.2164 0.6705 0.063 Uiso 1 1 calc R
H23 H 0.6258 -0.1100 0.7342 0.063 Uiso 1 1 calc R
C21 C 0.4630(3) -0.2943(2) 0.73286(16) 0.0479(6) Uani 1 1 d .
H24 H 0.5512 -0.3777 0.7258 0.057 Uiso 1 1 calc R
H25 H 0.3755 -0.3072 0.7249 0.057 Uiso 1 1 calc R
H26 H 0.4529 -0.2668 0.7886 0.057 Uiso 1 1 calc R
C22 C 0.2434(2) 0.05804(19) 0.74784(11) 0.0273(4) Uani 1 1 d .
H27 H 0.3211 0.0466 0.7836 0.033 Uiso 1 1 calc R
C23 C 0.1559(2) 0.20503(19) 0.72096(12) 0.0297(4) Uani 1 1 d .
H28 H 0.2187 0.2543 0.7160 0.036 Uiso 1 1 calc R
H29 H 0.0688 0.2469 0.7609 0.036 Uiso 1 1 calc R
C24 C 0.1489(2) -0.01370(19) 0.78795(11) 0.0262(4) Uani 1 1 d .
H30 H 0.2150 -0.1107 0.7901 0.031 Uiso 1 1 calc R
C25 C 0.0058(2) 0.00313(18) 0.75285(11) 0.0257(4) Uani 1 1 d .
H31 H 0.0215 -0.0675 0.7161 0.031 Uiso 1 1 calc R
C26 C -0.0525(2) -0.02285(19) 0.84411(11) 0.0267(4) Uani 1 1 d .
H32 H -0.1578 0.0378 0.8597 0.032 Uiso 1 1 calc R
C27 C 0.0603(2) 0.01462(19) 0.87533(11) 0.0277(4) Uani 1 1 d .
H33 H 0.0217 0.1083 0.8904 0.033 Uiso 1 1 calc R
C28 C 0.1296(2) -0.0895(2) 0.94177(11) 0.0309(4) Uani 1 1 d .
C29 C -0.0105(2) -0.1644(2) 0.87759(11) 0.0306(4) Uani 1 1 d .
C30 C 0.1250(2) -0.3077(2) 0.99595(12) 0.0366(5) Uani 1 1 d .
C31 C 0.2689(3) -0.3753(3) 1.0140(2) 0.0702(9) Uani 1 1 d .
H34 H 0.3434 -0.3489 0.9874 0.084 Uiso 1 1 calc R
C32 C 0.3031(4) -0.4842(4) 1.0726(2) 0.0919(12) Uani 1 1 d .
H35 H 0.4016 -0.5304 1.0869 0.110 Uiso 1 1 calc R
C33 C 0.1985(4) -0.5249(3) 1.10927(18) 0.0685(8) Uani 1 1 d .
H36 H 0.2247 -0.6006 1.1476 0.082 Uiso 1 1 calc R
C34 C 0.0547(3) -0.4569(2) 1.09128(15) 0.0524(6) Uani 1 1 d .
H37 H -0.0188 -0.4850 1.1173 0.063 Uiso 1 1 calc R
C35 C 0.0173(3) -0.3462(2) 1.03448(13) 0.0424(5) Uani 1 1 d .
H38 H -0.0823 -0.2976 1.0225 0.051 Uiso 1 1 calc R
C36 C 0.4801(6) 0.0489(6) 0.9792(3) 0.0571(13) Uiso 0.50 1 d P
C37 C 0.4212(12) 0.0984(11) 1.0493(7) 0.103(3) Uiso 0.50 1 d P
C38 C 0.5533(10) -0.0452(10) 0.9289(6) 0.090(3) Uiso 0.50 1 d P

loop_
_atom_site_aniso_label
_atom_site_aniso_U_11
_atom_site_aniso_U_22
_atom_site_aniso_U_33
_atom_site_aniso_U_23
_atom_site_aniso_U_13
_atom_site_aniso_U_12
Si1 0.0241(3) 0.0340(3) 0.0347(3) -0.0057(2) 0.0009(2) -0.0114(2)
O1 0.0324(8) 0.0503(10) 0.0486(9) 0.0079(7) -0.0105(7) -0.0069(7)
O2 0.0326(8) 0.0489(9) 0.0365(8) 0.0001(7) 0.0039(6) -0.0088(7)
O3 0.0425(9) 0.0274(8) 0.0491(9) -0.0026(6) 0.0051(7) -0.0063(7)
O4 0.0403(8) 0.0590(10) 0.0275(7) 0.0011(6) -0.0065(6) -0.0262(7)
O5 0.0612(10) 0.0397(9) 0.0341(8) 0.0058(6) -0.0116(7) -0.0313(8)
N1 0.0351(9) 0.0371(9) 0.0298(8) 0.0018(7) -0.0054(7) -0.0218(8)
N2 0.0338(9) 0.0307(9) 0.0264(8) 0.0019(7) -0.0040(7) -0.0121(7)
C1 0.0258(9) 0.0236(9) 0.0272(9) -0.0002(7) -0.0018(7) -0.0107(8)
C2 0.0304(10) 0.0286(10) 0.0314(10) 0.0053(8) -0.0058(8) -0.0147(8)
C3 0.0315(10) 0.0360(11) 0.0382(11) 0.0069(9) -0.0034(9) -0.0150(9)
C4 0.0413(13) 0.0617(17) 0.0571(16) -0.0079(13) 0.0119(11) -0.0063(12)
C5 0.0284(9) 0.0229(9) 0.0289(9) 0.0003(7) -0.0026(7) -0.0099(8)
C6 0.0309(10) 0.0269(10) 0.0287(9) 0.0009(8) -0.0060(7) -0.0133(8)
C7 0.0326(10) 0.0352(11) 0.0366(11) 0.0025(9) -0.0056(8) -0.0133(9)
C8 0.0405(11) 0.0298(11) 0.0470(12) 0.0069(9) -0.0169(10) -0.0124(9)
C9 0.0542(13) 0.0410(12) 0.0354(11) 0.0110(9) -0.0176(10) -0.0282(11)
C10 0.0502(13) 0.0447(13) 0.0288(10) -0.0012(9) -0.0032(9) -0.0303(11)
C11 0.0356(10) 0.0302(10) 0.0330(10) -0.0024(8) -0.0045(8) -0.0161(9)
C12 0.0281(9) 0.0234(9) 0.0268(9) 0.0015(7) -0.0031(7) -0.0114(8)
C13 0.0375(11) 0.0252(10) 0.0293(10) 0.0000(8) -0.0051(8) -0.0109(8)
C14 0.0483(12) 0.0263(11) 0.0476(12) 0.0053(9) -0.0079(10) -0.0189(10)
C15 0.0410(11) 0.0317(11) 0.0358(10) 0.0044(8) -0.0035(9) -0.0222(9)
C16 0.0304(10) 0.0283(10) 0.0288(9) 0.0012(7) -0.0016(7) -0.0157(8)
C17 0.0297(10) 0.0342(11) 0.0272(9) -0.0025(8) 0.0009(7) -0.0174(8)
C18 0.0271(9) 0.0297(10) 0.0290(9) -0.0019(7) 0.0008(7) -0.0150(8)
C19 0.0441(13) 0.0570(15) 0.0463(13) -0.0178(11) 0.0054(10) -0.0193(12)
C20 0.0344(12) 0.0645(17) 0.0638(16) -0.0107(13) -0.0064(11) -0.0232(12)
C21 0.0420(12) 0.0305(12) 0.0563(14) -0.0003(10) 0.0054(10) -0.0051(10)
C22 0.0250(9) 0.0306(10) 0.0266(9) -0.0021(7) -0.0008(7) -0.0124(8)
C23 0.0331(10) 0.0287(10) 0.0316(10) -0.0029(8) -0.0014(8) -0.0173(8)
C24 0.0272(9) 0.0261(10) 0.0235(9) -0.0017(7) -0.0018(7) -0.0097(8)
C25 0.0275(9) 0.0256(9) 0.0239(9) 0.0003(7) -0.0013(7) -0.0118(8)
C26 0.0261(9) 0.0277(10) 0.0244(9) 0.0001(7) -0.0008(7) -0.0103(8)
C27 0.0296(9) 0.0286(10) 0.0248(9) -0.0031(7) 0.0004(7) -0.0127(8)
C28 0.0298(10) 0.0382(11) 0.0236(9) -0.0053(8) 0.0033(7) -0.0142(9)
C29 0.0346(10) 0.0332(11) 0.0236(9) 0.0017(8) -0.0010(8) -0.0153(9)
C30 0.0448(12) 0.0316(11) 0.0275(10) 0.0043(8) -0.0062(8) -0.0114(9)
C31 0.0475(15) 0.0627(18) 0.079(2) 0.0336(15) -0.0118(14) -0.0118(13)
C32 0.065(2) 0.077(2) 0.106(3) 0.049(2) -0.0330(19) -0.0103(18)
C33 0.089(2) 0.0494(16) 0.0585(17) 0.0277(13) -0.0236(15) -0.0246(16)
C34 0.0777(18) 0.0445(14) 0.0414(13) 0.0104(10) -0.0129(12) -0.0332(13)
C35 0.0540(13) 0.0387(12) 0.0381(11) 0.0063(9) -0.0111(10) -0.0232(11)

loop_
_atom_type_symbol
_atom_type_description
_atom_type_scat_dispersion_real
_atom_type_scat_dispersion_imag
_atom_type_scat_source
C C 0.0181 0.0091 'International Tables Vol C Tables 4.2.6.8 and 6.1.1.4'
H H 0.0000 0.0000 'International Tables Vol C Tables 4.2.6.8 and 6.1.1.4'
O O 0.0492 0.0322 'International Tables Vol C Tables 4.2.6.8 and 6.1.1.4'
N N 0.0311 0.0180 'International Tables Vol C Tables 4.2.6.8 and 6.1.1.4'
Si Si 0.2541 0.3302 'International Tables Vol C Tables 4.2.6.8 and 6.1.1.4'

loop_
_geom_angle_atom_site_label_1
_geom_angle_atom_site_label_2
_geom_angle_atom_site_label_3
_geom_angle
_geom_angle_site_symmetry_1
_geom_angle_site_symmetry_3
C19 Si1 C20 110.35(12) . .
C19 Si1 C21 110.61(12) . .
C20 Si1 C21 107.66(12) . .
C19 Si1 C18 109.69(10) . .
C20 Si1 C18 107.77(11) . .
C21 Si1 C18 110.70(9) . .
C3 O2 C4 115.01(18) . .
C36 O6 H39 109.5 . .
C2 N1 C5 110.87(14) . .
C2 N1 H6 124.6 . .
C5 N1 H6 124.6 . .
C28 N2 C29 112.28(16) . .
C28 N2 C30 123.90(17) . .
C29 N2 C30 123.78(17) . .
C25 C1 C12 118.41(15) . .
C25 C1 C2 107.28(14) . .
C12 C1 C2 103.84(14) . .
C25 C1 H1 109.0 . .
C12 C1 H1 109.0 . .
C2 C1 H1 109.0 . .
N1 C2 C3 111.09(16) . .
N1 C2 C1 106.37(14) . .
C3 C2 C1 116.84(17) . .
N1 C2 H2 107.4 . .
C3 C2 H2 107.4 . .
C1 C2 H2 107.4 . .
O1 C3 O2 124.2(2) . .
O1 C3 C2 124.2(2) . .
O2 C3 C2 111.34(17) . .
O2 C4 H3 109.5 . .
O2 C4 H4 109.5 . .
H3 C4 H4 109.5 . .
O2 C4 H5 109.5 . .
H3 C4 H5 109.5 . .
H4 C4 H5 109.5 . .
N1 C5 C6 111.34(15) . .
N1 C5 C12 105.53(14) . .
C6 C5 C12 117.20(15) . .
N1 C5 H7 107.5 . .
C6 C5 H7 107.5 . .
C12 C5 H7 107.5 . .
C11 C6 C7 118.41(18) . .
C11 C6 C5 119.78(17) . .
C7 C6 C5 121.81(17) . .
C8 C7 C6 121.1(2) . .
C8 C7 H8 119.5 . .
C6 C7 H8 119.5 . .
C9 C8 C7 119.9(2) . .
C9 C8 H9 120.0 . .
C7 C8 H9 120.0 . .
C8 C9 C10 119.96(19) . .
C8 C9 H10 120.0 . .
C10 C9 H10 120.0 . .
C9 C10 C11 120.2(2) . .
C9 C10 H11 119.9 . .
C11 C10 H11 119.9 . .
C6 C11 C10 120.41(19) . .
C6 C11 H12 119.8 . .
C10 C11 H12 119.8 . .
C13 C12 C1 108.56(15) . .
C13 C12 C16 101.30(15) . .
C1 C12 C16 118.14(15) . .
C13 C12 C5 110.84(15) . .
C1 C12 C5 102.70(14) . .
C16 C12 C5 115.31(15) . .
O3 C13 C14 125.23(19) . .
O3 C13 C12 124.51(18) . .
C14 C13 C12 110.18(17) . .
C13 C14 C15 104.74(16) . .
C13 C14 H13 110.8 . .
C15 C14 H13 110.8 . .
C13 C14 H14 110.8 . .
C15 C14 H14 110.8 . .
H13 C14 H14 108.9 . .
C14 C15 C16 104.61(16) . .
C14 C15 H15 110.8 . .
C16 C15 H15 110.8 . .
C14 C15 H16 110.8 . .
C16 C15 H16 110.8 . .
H15 C15 H16 108.9 . .
C17 C16 C15 113.63(15) . .
C17 C16 C23 101.07(15) . .
C15 C16 C23 111.87(15) . .
C17 C16 C12 116.94(15) . .
C15 C16 C12 103.09(15) . .
C23 C16 C12 110.55(15) . .
C18 C17 C16 113.93(17) . .
C18 C17 H17 123.0 . .
C16 C17 H17 123.0 . .
C17 C18 C22 108.20(16) . .
C17 C18 Si1 128.41(15) . .
C22 C18 Si1 123.36(13) . .
Si1 C19 H18 109.5 . .
Si1 C19 H19 109.5 . .
H18 C19 H19 109.5 . .
Si1 C19 H20 109.5 . .
H18 C19 H20 109.5 . .
H19 C19 H20 109.5 . .
Si1 C20 H21 109.5 . .
Si1 C20 H22 109.5 . .
H21 C20 H22 109.5 . .
Si1 C20 H23 109.5 . .
H21 C20 H23 109.5 . .
H22 C20 H23 109.5 . .
Si1 C21 H24 109.5 . .
Si1 C21 H25 109.5 . .
H24 C21 H25 109.5 . .
Si1 C21 H26 109.5 . .
H24 C21 H26 109.5 . .
H25 C21 H26 109.5 . .
C24 C22 C18 105.76(15) . .
C24 C22 C23 114.67(15) . .
C18 C22 C23 102.53(15) . .
C24 C22 H27 111.1 . .
C18 C22 H27 111.1 . .
C23 C22 H27 111.1 . .
C22 C23 C16 104.17(15) . .
C22 C23 H28 110.9 . .
C16 C23 H28 110.9 . .
C22 C23 H29 110.9 . .
C16 C23 H29 110.9 . .
H28 C23 H29 108.9 . .
C22 C24 C25 122.54(15) . .
C22 C24 C27 123.37(16) . .
C25 C24 C27 89.15(13) . .
C22 C24 H30 106.6 . .
C25 C24 H30 106.6 . .
C27 C24 H30 106.6 . .
C1 C25 C24 119.15(15) . .
C1 C25 C26 106.38(14) . .
C24 C25 C26 86.55(13) . .
C1 C25 H31 113.8 . .
C24 C25 H31 113.8 . .
C26 C25 H31 113.8 . .
C29 C26 C27 103.69(15) . .
C29 C26 C25 117.87(16) . .
C27 C26 C25 89.94(13) . .
C29 C26 H32 114.1 . .
C27 C26 H32 114.1 . .
C25 C26 H32 114.1 . .
C28 C27 C26 106.09(15) . .
C28 C27 C24 113.85(15) . .
C26 C27 C24 87.21(13) . .
C28 C27 H33 115.4 . .
C26 C27 H33 115.4 . .
C24 C27 H33 115.4 . .
O4 C28 N2 124.62(19) . .
O4 C28 C27 127.93(19) . .
N2 C28 C27 107.43(16) . .
O5 C29 N2 124.31(18) . .
O5 C29 C26 127.74(18) . .
N2 C29 C26 107.94(16) . .
C31 C30 C35 120.7(2) . .
C31 C30 N2 120.0(2) . .
C35 C30 N2 119.23(19) . .
C30 C31 C32 118.4(3) . .
C30 C31 H34 120.8 . .
C32 C31 H34 120.8 . .
C33 C32 C31 121.3(3) . .
C33 C32 H35 119.4 . .
C31 C32 H35 119.4 . .
C32 C33 C34 120.2(2) . .
C32 C33 H36 119.9 . .
C34 C33 H36 119.9 . .
C33 C34 C35 119.6(2) . .
C33 C34 H37 120.2 . .
C35 C34 H37 120.2 . .
C30 C35 C34 119.8(2) . .
C30 C35 H38 120.1 . .
C34 C35 H38 120.1 . .
C36 C36 C37 81.9(7) 2_657 .
C36 C36 C38 74.5(7) 2_657 .
C37 C36 C38 156.3(8) . .
C36 C36 O6 119.3(7) 2_657 .
C37 C36 O6 95.2(6) . .
C38 C36 O6 95.0(6) . .
C36 C36 C38 57.5(6) 2_657 2_657
C37 C36 C38 24.5(6) . 2_657
C38 C36 C38 131.9(5) . 2_657
O6 C36 C38 107.5(6) . 2_657
C36 C36 C37 52.7(6) 2_657 2_657
C37 C36 C37 134.6(5) . 2_657
C38 C36 C37 21.8(6) . 2_657
O6 C36 C37 106.2(6) . 2_657
C38 C36 C37 110.2(5) 2_657 2_657
C38 C37 C36 96.5(17) 2_657 .
C38 C37 C36 51.2(14) 2_657 2_657
C36 C37 C36 45.4(5) . 2_657
C37 C38 C36 107.0(18) 2_657 .
C37 C38 C36 59.0(15) 2_657 2_657
C36 C38 C36 48.1(5) . 2_657

loop_
_geom_bond_atom_site_label_1
_geom_bond_atom_site_label_2
_geom_bond_distance
_geom_bond_site_symmetry_2
Si1 C19 1.861(2) .
Si1 C20 1.863(2) .
Si1 C21 1.868(2) .
Si1 C18 1.871(2) .
O1 C3 1.204(2) .
O2 C3 1.339(3) .
O2 C4 1.444(3) .
O3 C13 1.209(2) .
O4 C28 1.209(2) .
O5 C29 1.206(2) .
O6 C36 1.404(7) .
O6 H39 0.8400 .
N1 C2 1.460(2) .
N1 C5 1.473(2) .
N1 H6 0.8800 .
N2 C28 1.403(3) .
N2 C29 1.412(2) .
N2 C30 1.435(2) .
C1 C25 1.538(2) .
C1 C12 1.544(2) .
C1 C2 1.552(2) .
C1 H1 1.0000 .
C2 C3 1.515(3) .
C2 H2 1.0000 .
C4 H3 0.9800 .
C4 H4 0.9800 .
C4 H5 0.9800 .
C5 C6 1.521(2) .
C5 C12 1.575(3) .
C5 H7 1.0000 .
C6 C11 1.393(3) .
C6 C7 1.394(3) .
C7 C8 1.386(3) .
C7 H8 0.9500 .
C8 C9 1.381(3) .
C8 H9 0.9500 .
C9 C10 1.382(3) .
C9 H10 0.9500 .
C10 C11 1.395(3) .
C10 H11 0.9500 .
C11 H12 0.9500 .
C12 C13 1.527(3) .
C12 C16 1.559(3) .
C13 C14 1.510(3) .
C14 C15 1.531(3) .
C14 H13 0.9900 .
C14 H14 0.9900 .
C15 C16 1.540(3) .
C15 H15 0.9900 .
C15 H16 0.9900 .
C16 C17 1.514(3) .
C16 C23 1.549(3) .
C17 C18 1.335(3) .
C17 H17 0.9500 .
C18 C22 1.533(3) .
C19 H18 0.9800 .
C19 H19 0.9800 .
C19 H20 0.9800 .
C20 H21 0.9800 .
C20 H22 0.9800 .
C20 H23 0.9800 .
C21 H24 0.9800 .
C21 H25 0.9800 .
C21 H26 0.9800 .
C22 C24 1.523(3) .
C22 C23 1.536(3) .
C22 H27 1.0000 .
C23 H28 0.9900 .
C23 H29 0.9900 .
C24 C25 1.556(2) .
C24 C27 1.568(2) .
C24 H30 1.0000 .
C25 C26 1.567(2) .
C25 H31 1.0000 .
C26 C29 1.502(3) .
C26 C27 1.535(3) .
C26 H32 1.0000 .
C27 C28 1.494(3) .
C27 H33 1.0000 .
C30 C31 1.373(3) .
C30 C35 1.376(3) .
C31 C32 1.401(4) .
C31 H34 0.9500 .
C32 C33 1.353(5) .
C32 H35 0.9500 .
C33 C34 1.373(4) .
C33 H36 0.9500 .
C34 C35 1.396(3) .
C34 H37 0.9500 .
C35 H38 0.9500 .
C36 C36 1.156(11) 2_657
C36 C37 1.292(11) .
C36 C38 1.310(10) .
C36 C38 1.497(11) 2_657
C36 C37 1.607(12) 2_657
C37 C38 0.624(13) 2_657
C37 C36 1.607(12) 2_657
C38 C37 0.624(13) 2_657
C38 C36 1.497(11) 2_657

loop_
_geom_torsion_atom_site_label_1
_geom_torsion_atom_site_label_2
_geom_torsion_atom_site_label_3
_geom_torsion_atom_site_label_4
_geom_torsion
_geom_torsion_site_symmetry_1
_geom_torsion_site_symmetry_4
C5 N1 C2 C3 118.75(17) . .
C5 N1 C2 C1 -9.4(2) . .
C25 C1 C2 N1 -99.54(17) . .
C12 C1 C2 N1 26.60(19) . .
C25 C1 C2 C3 135.77(16) . .
C12 C1 C2 C3 -98.09(18) . .
C4 O2 C3 O1 -4.0(3) . .
C4 O2 C3 C2 -178.66(19) . .
N1 C2 C3 O1 12.1(3) . .
C1 C2 C3 O1 134.4(2) . .
N1 C2 C3 O2 -173.18(16) . .
C1 C2 C3 O2 -50.9(2) . .
C2 N1 C5 C6 -139.54(16) . .
C2 N1 C5 C12 -11.4(2) . .
N1 C5 C6 C11 -128.90(18) . .
C12 C5 C6 C11 109.5(2) . .
N1 C5 C6 C7 50.1(2) . .
C12 C5 C6 C7 -71.5(2) . .
C11 C6 C7 C8 -1.3(3) . .
C5 C6 C7 C8 179.68(19) . .
C6 C7 C8 C9 0.4(3) . .
C7 C8 C9 C10 0.1(3) . .
C8 C9 C10 C11 0.2(3) . .
C7 C6 C11 C10 1.6(3) . .
C5 C6 C11 C10 -179.33(17) . .
C9 C10 C11 C6 -1.1(3) . .
C25 C1 C12 C13 -156.21(16) . .
C2 C1 C12 C13 85.03(17) . .
C25 C1 C12 C16 -41.8(2) . .
C2 C1 C12 C16 -160.51(16) . .
C25 C1 C12 C5 86.37(18) . .
C2 C1 C12 C5 -32.38(17) . .
N1 C5 C12 C13 -88.45(17) . .
C6 C5 C12 C13 36.1(2) . .
N1 C5 C12 C1 27.33(18) . .
C6 C5 C12 C1 151.90(16) . .
N1 C5 C12 C16 157.21(15) . .
C6 C5 C12 C16 -78.2(2) . .
C1 C12 C13 O3 -28.4(3) . .
C16 C12 C13 O3 -153.48(19) . .
C5 C12 C13 O3 83.7(2) . .
C1 C12 C13 C14 148.47(16) . .
C16 C12 C13 C14 23.4(2) . .
C5 C12 C13 C14 -99.45(18) . .
O3 C13 C14 C15 177.0(2) . .
C12 C13 C14 C15 0.1(2) . .
C13 C14 C15 C16 -24.3(2) . .
C14 C15 C16 C17 166.59(16) . .
C14 C15 C16 C23 -79.74(19) . .
C14 C15 C16 C12 39.05(19) . .
C13 C12 C16 C17 -163.00(15) . .
C1 C12 C16 C17 78.6(2) . .
C5 C12 C16 C17 -43.3(2) . .
C13 C12 C16 C15 -37.57(18) . .
C1 C12 C16 C15 -155.93(16) . .
C5 C12 C16 C15 82.16(18) . .
C13 C12 C16 C23 82.13(17) . .
C1 C12 C16 C23 -36.2(2) . .
C5 C12 C16 C23 -158.14(15) . .
C15 C16 C17 C18 133.51(18) . .
C23 C16 C17 C18 13.5(2) . .
C12 C16 C17 C18 -106.52(19) . .
C16 C17 C18 C22 6.5(2) . .
C16 C17 C18 Si1 -175.54(13) . .
C19 Si1 C18 C17 -6.9(2) . .
C20 Si1 C18 C17 113.25(19) . .
C21 Si1 C18 C17 -129.26(19) . .
C19 Si1 C18 C22 170.70(15) . .
C20 Si1 C18 C22 -69.13(18) . .
C21 Si1 C18 C22 48.36(18) . .
C17 C18 C22 C24 96.45(18) . .
Si1 C18 C22 C24 -81.60(17) . .
C17 C18 C22 C23 -24.02(19) . .
Si1 C18 C22 C23 157.94(13) . .
C24 C22 C23 C16 -82.62(18) . .
C18 C22 C23 C16 31.48(17) . .
C17 C16 C23 C22 -27.43(17) . .
C15 C16 C23 C22 -148.67(16) . .
C12 C16 C23 C22 97.06(17) . .
C18 C22 C24 C25 -68.3(2) . .
C23 C22 C24 C25 43.9(2) . .
C18 C22 C24 C27 178.23(16) . .
C23 C22 C24 C27 -69.6(2) . .
C12 C1 C25 C24 67.5(2) . .
C2 C1 C25 C24 -175.55(15) . .
C12 C1 C25 C26 162.79(15) . .
C2 C1 C25 C26 -80.27(17) . .
C22 C24 C25 C1 -42.9(2) . .
C27 C24 C25 C1 87.08(17) . .
C22 C24 C25 C26 -149.79(17) . .
C27 C24 C25 C26 -19.77(13) . .
C1 C25 C26 C29 155.31(16) . .
C24 C25 C26 C29 -85.29(18) . .
C1 C25 C26 C27 -99.19(15) . .
C24 C25 C26 C27 20.21(14) . .
C29 C26 C27 C28 -15.31(19) . .
C25 C26 C27 C28 -134.06(15) . .
C29 C26 C27 C24 98.72(15) . .
C25 C26 C27 C24 -20.03(13) . .
C22 C24 C27 C28 -104.1(2) . .
C25 C24 C27 C28 126.55(16) . .
C22 C24 C27 C26 149.55(17) . .
C25 C24 C27 C26 20.18(14) . .
C29 N2 C28 O4 -179.01(18) . .
C30 N2 C28 O4 3.4(3) . .
C29 N2 C28 C27 -0.5(2) . .
C30 N2 C28 C27 -178.07(17) . .
C26 C27 C28 O4 -171.34(19) . .
C24 C27 C28 O4 94.5(2) . .
C26 C27 C28 N2 10.18(19) . .
C24 C27 C28 N2 -83.96(19) . .
C28 N2 C29 O5 170.89(19) . .
C30 N2 C29 O5 -11.5(3) . .
C28 N2 C29 C26 -9.8(2) . .
C30 N2 C29 C26 167.85(17) . .
C27 C26 C29 O5 -165.4(2) . .
C25 C26 C29 O5 -68.1(3) . .
C27 C26 C29 N2 15.29(19) . .
C25 C26 C29 N2 112.62(18) . .
C28 N2 C30 C31 -45.6(3) . .
C29 N2 C30 C31 137.1(3) . .
C28 N2 C30 C35 131.2(2) . .
C29 N2 C30 C35 -46.1(3) . .
C35 C30 C31 C32 0.0(5) . .
N2 C30 C31 C32 176.7(3) . .
C30 C31 C32 C33 1.8(6) . .
C31 C32 C33 C34 -2.0(6) . .
C32 C33 C34 C35 0.5(5) . .
C31 C30 C35 C34 -1.4(4) . .
N2 C30 C35 C34 -178.2(2) . .
C33 C34 C35 C30 1.2(4) . .
C36 C36 C37 C38 3.2(17) 2_657 2_657
C38 C36 C37 C38 7(4) . 2_657
O6 C36 C37 C38 122.1(16) . 2_657
C37 C36 C37 C38 3.2(17) 2_657 2_657
C38 C36 C37 C36 4(2) . 2_657
O6 C36 C37 C36 118.9(7) . 2_657
C38 C36 C37 C36 -3.2(17) 2_657 2_657
C37 C36 C37 C36 -0.004(2) 2_657 2_657
C36 C36 C38 C37 -3.3(18) 2_657 2_657
C37 C36 C38 C37 -7(4) . 2_657
O6 C36 C38 C37 -122.4(18) . 2_657
C38 C36 C38 C37 -3.3(18) 2_657 2_657
C37 C36 C38 C36 -4(2) . 2_657
O6 C36 C38 C36 -119.0(7) . 2_657
C38 C36 C38 C36 0.000(1) 2_657 2_657
C37 C36 C38 C36 3.3(18) 2_657 2_657
